data_4133622
loop_
_publ_author_name
'Regnier, Vianney'
'Romero, Erik A.'
'Molton, Florian'
'Jazzar, Rodolphe'
'Bertrand, Guy'
'Martin, David'

_publ_section_title
;
 What Are the Radical Intermediates in Oxidative N-Heterocyclic Carbene
 Organocatalysis?
;
_journal_issue 2
_journal_name_full 'Journal of the American Chemical Society'
_journal_page_first 1109
_journal_page_last 1117
_journal_paper_doi 10.1021/jacs.8b11824
_journal_volume 141
_journal_year 2019
_chemical_absolute_configuration ad
_chemical_formula_moiety 'Cl, C H Cl3, C37 H46 N O'
_chemical_formula_sum 'C38 H47 Cl4 N O'
_chemical_formula_weight 675.56
_space_group_crystal_system orthorhombic
_space_group_IT_number 33
_space_group_name_Hall 'P 2c -2n'
_space_group_name_H-M_alt 'P n a 21'
_atom_sites_solution_hydrogens geom
_audit_creation_date 2018-07-20
_audit_creation_method
;
Olex2 1.2-beta
(compiled 2018.05.29 svn.r3508 for OlexSys, GUI svn.r5506)
;
_cell_angle_alpha 90
_cell_angle_beta 90
_cell_angle_gamma 90
_cell_formula_units_Z 8
_cell_length_a 16.9668(11)
_cell_length_b 16.6522(12)
_cell_length_c 25.8421(19)
_cell_measurement_reflns_used 9939
_cell_measurement_temperature 100.0
_cell_measurement_theta_max 25.25
_cell_measurement_theta_min 2.33
_cell_volume 7301.3(9)
_computing_cell_refinement 'SAINT v8.34A (Bruker, 2013)'
_computing_data_collection 'APEX2 v2013.6-2 (Bruker, 2013)'
_computing_data_reduction 'SAINT v8.34A (Bruker, 2013)'
_computing_molecular_graphics 'Olex2 (Dolomanov et al., 2009)'
_computing_publication_material 'Olex2 (Dolomanov et al., 2009)'
_computing_structure_refinement 'XL (Sheldrick, 2008)'
_computing_structure_solution 'SHELXT 2014/5 (Sheldrick, 2014)'
_diffrn_ambient_temperature 100.0
_diffrn_detector 'Bruker APEX-II CCD'
_diffrn_detector_area_resol_mean 7.9
_diffrn_detector_type 'CCD Area Detector'
_diffrn_measured_fraction_theta_full 0.998
_diffrn_measured_fraction_theta_max 0.997
_diffrn_measurement_device 'Kappa Four-Circle Diffractometer'
_diffrn_measurement_device_type 'Bruker APEX II Ultra'
_diffrn_measurement_method '\w and \f scans'
_diffrn_radiation_monochromator 'Double Bounce Multilayer Mirrors'
_diffrn_radiation_probe x-ray
_diffrn_radiation_type MoK\a
_diffrn_radiation_wavelength 0.71073
_diffrn_reflns_av_R_equivalents 0.0379
_diffrn_reflns_av_unetI/netI 0.0454
_diffrn_reflns_Laue_measured_fraction_full 0.998
_diffrn_reflns_Laue_measured_fraction_max 0.997
_diffrn_reflns_limit_h_max 20
_diffrn_reflns_limit_h_min -16
_diffrn_reflns_limit_k_max 14
_diffrn_reflns_limit_k_min -20
_diffrn_reflns_limit_l_max 31
_diffrn_reflns_limit_l_min -27
_diffrn_reflns_number 41165
_diffrn_reflns_point_group_measured_fraction_full 0.935
_diffrn_reflns_point_group_measured_fraction_max 0.932
_diffrn_reflns_theta_full 25.242
_diffrn_reflns_theta_max 25.396
_diffrn_reflns_theta_min 1.455
_diffrn_source 'Micro Focus Rotating Anode'
_diffrn_source_type 'Bruker TXS'
_diffrn_standards_number 0
_exptl_absorpt_coefficient_mu 0.354
_exptl_absorpt_correction_T_max 0.4901
_exptl_absorpt_correction_T_min 0.4515
_exptl_absorpt_correction_type multi-scan
_exptl_absorpt_process_details
'SADABS-2016/2 (Bruker,2016/2) was used for absorption correction. wR2(int) was 0.0607 before and 0.0470 after correction. The Ratio of minimum to maximum transmission is 0.9212. The \l/2 correction factor is Not present.'
_exptl_crystal_colour yellow
_exptl_crystal_colour_primary yellow
_exptl_crystal_density_diffrn 1.229
_exptl_crystal_description block
_exptl_crystal_F_000 2864
_exptl_crystal_size_max 0.23
_exptl_crystal_size_mid 0.15
_exptl_crystal_size_min 0.1
_refine_diff_density_max 0.399
_refine_diff_density_min -0.332
_refine_diff_density_rms 0.042
_refine_ls_abs_structure_details
;
 Flack x determined using 4309 quotients [(I+)-(I-)]/[(I+)+(I-)]
 (Parsons, Flack and Wagner, Acta Cryst. B69 (2013) 249-259).
;
_refine_ls_abs_structure_Flack 0.010(18)
_refine_ls_extinction_method none
_refine_ls_goodness_of_fit_ref 1.026
_refine_ls_hydrogen_treatment constr
_refine_ls_matrix_type full
_refine_ls_number_parameters 840
_refine_ls_number_reflns 12530
_refine_ls_number_restraints 16
_refine_ls_restrained_S_all 1.026
_refine_ls_R_factor_all 0.0469
_refine_ls_R_factor_gt 0.0361
_refine_ls_shift/su_max 0.000
_refine_ls_shift/su_mean 0.000
_refine_ls_structure_factor_coef Fsqd
_refine_ls_weighting_details 'w=1/[\s^2^(Fo^2^)+(0.0290P)^2^+1.9746P] where P=(Fo^2^+2Fc^2^)/3'
_refine_ls_weighting_scheme calc
_refine_ls_wR_factor_gt 0.0699
_refine_ls_wR_factor_ref 0.0749
_reflns_Friedel_coverage 0.827
_reflns_Friedel_fraction_full 0.869
_reflns_Friedel_fraction_max 0.865
_reflns_number_gt 10972
_reflns_number_total 12530
_reflns_threshold_expression 'I > 2\s(I)'
_cod_data_source_file ja8b11824_si_002.cif
_cod_data_source_block 2f-cation
_cod_depositor_comments
;
The following automatic conversions were performed:

data item '_diffrn_radiation_probe' value 'X-ray' was changed to
'x-ray' in accordance with the
/home/saulius/struct/COD-crude-data/automatic-downloads/DataCite-retrospective/ACS/depositions/lib/dictionaries/cif_core.dic
dictionary named 'cif_core.dic' version 2.4.2 last updated on
2011-04-26.

Automatic conversion script
Id: cif_fix_values 6909 2019-04-08 15:41:33Z antanas 
;
_cod_database_code 4133622
_shelx_shelxl_version_number 2016/6
_shelx_space_group_comment
;
The symmetry employed for this shelxl refinement is uniquely defined
by the following loop, which should always be used as a source of
symmetry information in preference to the above space-group names.
They are only intended as comments.
;
_shelx_estimated_absorpt_t_max 0.965
_shelx_estimated_absorpt_t_min 0.923
_olex2_refinement_description
;
1. Fixed Uiso
 At 1.2 times of:
  All C(H) groups, All C(H,H) groups
 At 1.5 times of:
  All C(H,H,H) groups
2. Restrained distances
 Cl7-C38 \\sim Cl4-C39 \\sim Cl8-C38 \\sim Cl3-C39 \\sim Cl6-C38 \\sim Cl5-C39
 with sigma of 0.02
3. Uiso/Uaniso restraints and constraints
Uanis(C38) = Uanis(C39)
4. Others
 Sof(Cl4)=Sof(Cl5)=Sof(C39)=Sof(H39)=Sof(Cl3)=1-FVAR(1)
 Sof(Cl6)=Sof(Cl7)=Sof(Cl8)=Sof(C38)=Sof(H38)=FVAR(1)
5.a Ternary CH refined with riding coordinates:
 C35A(H35A), C32(H32), C35(H35), C32A(H32A), C40(H40), C39(H39), C38(H38)
5.b Secondary CH2 refined with riding coordinates:
 C24(H24C,H24D), C22A(H22A,H22B), C22(H22C,H22D), C18A(H18A,H18B), C24A(H24A,
 H24B), C18(H18C,H18D)
5.c Aromatic/amide H refined with riding coordinates:
 C12(H12), C6(H6), C30A(H30A), C3A(H3A), C10A(H10A), C7A(H7A), C3(H3),
 C29A(H29A), C16(H16), C8A(H8A), C28A(H28A), C13A(H13A), C12A(H12A), C30(H30),
 C14(H14), C7(H7), C10(H10), C13(H13), C8(H8), C28(H28), C29(H29), C6A(H6A),
 C16A(H16A), C9(H9), C14A(H14A), C15(H15), C9A(H9A), C15A(H15A)
5.d Idealised Me refined as rotating group:
 C21A(H21A,H21B,H21C), C36A(H36A,H36B,H36C), C37(H37D,H37E,H37F), C25(H25D,
 H25E,H25F), C20A(H20A,H20B,H20C), C37A(H37A,H37B,H37C), C33(H33D,H33E,H33F),
 C20(H20D,H20E,H20F), C34(H34D,H34E,H34F), C21(H21D,H21E,H21F), C36(H36D,H36E,
 H36F), C23A(H23A,H23B,H23C), C23(H23D,H23E,H23F), C34A(H34A,H34B,H34C),
 C33A(H33A,H33B,H33C), C25A(H25A,H25B,H25C)
;
_olex2_submission_special_instructions 'No special instructions were received'

loop_
_space_group_symop_operation_xyz
'x, y, z'
'-x, -y, z+1/2'
'x+1/2, -y+1/2, z'
'-x+1/2, y+1/2, z+1/2'

loop_
_atom_site_label
_atom_site_type_symbol
_atom_site_fract_x
_atom_site_fract_y
_atom_site_fract_z
_atom_site_U_iso_or_equiv
_atom_site_adp_type
_atom_site_occupancy
_atom_site_site_symmetry_order
_atom_site_calc_flag
_atom_site_refinement_flags_posn
_atom_site_refinement_flags_occupancy
_atom_site_disorder_assembly
_atom_site_disorder_group
Cl1 Cl 0.70003(5) -0.03698(5) 0.56137(3) 0.01862(17) Uani 1 1 d . . . .
Cl2 Cl 0.50036(5) 0.48590(4) 0.42711(3) 0.01926(17) Uani 1 1 d . . . .
Cl9 Cl 0.45428(5) 0.58814(6) 0.28655(4) 0.0365(2) Uani 1 1 d . . . .
Cl10 Cl 0.59565(6) 0.67284(6) 0.31708(4) 0.0383(2) Uani 1 1 d . . . .
Cl11 Cl 0.60472(6) 0.50746(6) 0.28471(4) 0.0425(3) Uani 1 1 d . . . .
Cl6 Cl 0.75398(17) 0.0519(3) 0.70389(14) 0.0552(10) Uani 0.487(3) 1 d D P A 1
O1A O 0.53458(13) 0.98483(14) 0.35424(10) 0.0271(6) Uani 1 1 d . . . .
O1 O 0.65924(13) 0.46203(14) 0.63129(9) 0.0250(6) Uani 1 1 d . . . .
N1A N 0.68428(14) 1.06839(15) 0.39272(10) 0.0124(6) Uani 1 1 d . . . .
Cl7 Cl 0.61584(16) 0.13858(17) 0.67399(10) 0.0637(10) Uani 0.487(3) 1 d D P A 1
N1 N 0.51741(15) 0.55985(15) 0.59318(10) 0.0129(6) Uani 1 1 d . . . .
Cl4 Cl 0.58055(15) 0.0411(3) 0.70418(14) 0.0889(15) Uani 0.513(3) 1 d D P A 2
Cl5 Cl 0.70770(16) -0.06710(17) 0.72396(9) 0.0661(9) Uani 0.513(3) 1 d D P A 2
C11 C 0.78401(18) 0.39187(18) 0.57485(12) 0.0146(7) Uani 1 1 d . . . .
C26A C 0.63402(18) 1.14041(18) 0.39443(13) 0.0139(7) Uani 1 1 d . . . .
C12 C 0.76871(19) 0.32806(19) 0.60809(13) 0.0176(7) Uani 1 1 d . . . .
H12 H 0.723736 0.295250 0.602396 0.021 Uiso 1 1 calc R . . .
Cl8 Cl 0.6023(3) -0.0217(3) 0.71155(14) 0.0928(15) Uani 0.487(3) 1 d D P A 1
C5A C 0.44708(19) 0.88706(18) 0.50413(13) 0.0156(7) Uani 1 1 d . . . .
C35A C 0.62277(19) 1.13038(19) 0.49435(12) 0.0157(7) Uani 1 1 d . . . .
H35A H 0.653543 1.079942 0.488605 0.019 Uiso 1 1 calc R . . .
C26 C 0.57013(17) 0.62967(17) 0.59876(13) 0.0133(7) Uani 1 1 d . . . .
C6 C 0.8355(2) 0.36734(19) 0.46863(13) 0.0191(8) Uani 1 1 d . . . .
H6 H 0.869454 0.358834 0.497321 0.023 Uiso 1 1 calc R . . .
C31 C 0.59175(18) 0.65356(18) 0.64867(13) 0.0147(7) Uani 1 1 d . . . .
C30A C 0.56902(19) 1.24766(19) 0.35003(14) 0.0211(8) Uani 1 1 d . . . .
H30A H 0.553759 1.273546 0.318845 0.025 Uiso 1 1 calc R . . .
C4 C 0.72972(18) 0.40920(17) 0.53065(13) 0.0140(7) Uani 1 1 d . . . .
C11A C 0.42117(18) 0.88818(18) 0.40674(13) 0.0149(7) Uani 1 1 d . . . .
C3A C 0.54494(18) 0.94358(18) 0.44283(12) 0.0147(7) Uani 1 1 d . . . .
H3A H 0.579418 0.948339 0.471635 0.018 Uiso 1 1 calc R . . .
C19A C 0.77567(18) 1.07304(19) 0.39430(13) 0.0152(7) Uani 1 1 d . . . .
C1A C 0.65948(18) 0.99551(18) 0.39108(12) 0.0125(7) Uani 1 1 d . . . .
C21A C 0.80131(19) 1.0888(2) 0.44958(12) 0.0190(8) Uani 1 1 d . . . .
H21A H 0.784211 1.142654 0.460031 0.028 Uiso 1 1 calc GR . . .
H21B H 0.858855 1.085269 0.451915 0.028 Uiso 1 1 calc GR . . .
H21C H 0.777436 1.048779 0.472520 0.028 Uiso 1 1 calc GR . . .
C10A C 0.37088(19) 0.85724(19) 0.51218(13) 0.0181(8) Uani 1 1 d . . . .
H10A H 0.336930 0.849634 0.483358 0.022 Uiso 1 1 calc R . . .
C2 C 0.62571(18) 0.46146(18) 0.58983(13) 0.0147(7) Uani 1 1 d . . . .
C36A C 0.66950(19) 1.1845(2) 0.53135(13) 0.0205(8) Uani 1 1 d . . . .
H36A H 0.716131 1.205464 0.513506 0.031 Uiso 1 1 calc GR . . .
H36B H 0.686039 1.153258 0.561599 0.031 Uiso 1 1 calc GR . . .
H36C H 0.636187 1.229303 0.542560 0.031 Uiso 1 1 calc GR . . .
C2A C 0.57257(18) 0.97430(18) 0.39376(14) 0.0164(7) Uani 1 1 d . . . .
C27A C 0.60872(18) 1.16980(18) 0.44254(13) 0.0148(7) Uani 1 1 d . . . .
C7A C 0.4699(2) 0.8744(2) 0.59622(14) 0.0222(8) Uani 1 1 d . . . .
H7A H 0.504258 0.879331 0.625058 0.027 Uiso 1 1 calc R . . .
C4A C 0.47372(18) 0.90845(17) 0.45123(13) 0.0142(7) Uani 1 1 d . . . .
C27 C 0.59397(17) 0.67089(18) 0.55400(13) 0.0150(7) Uani 1 1 d . . . .
C3 C 0.65649(18) 0.43916(18) 0.53935(13) 0.0158(7) Uani 1 1 d . . . .
H3 H 0.622877 0.446050 0.510283 0.019 Uiso 1 1 calc R . . .
C32 C 0.5779(2) 0.6056(2) 0.69796(13) 0.0209(8) Uani 1 1 d . . . .
H32 H 0.546242 0.556821 0.689072 0.025 Uiso 1 1 calc R . . .
C24 C 0.47977(19) 0.36491(19) 0.54721(12) 0.0168(7) Uani 1 1 d . . . .
H24C H 0.483351 0.393854 0.513829 0.020 Uiso 1 1 calc R . . .
H24D H 0.529192 0.334148 0.551863 0.020 Uiso 1 1 calc R . . .
C29A C 0.54643(19) 1.28020(19) 0.39653(14) 0.0215(8) Uani 1 1 d . . . .
H29A H 0.517610 1.329088 0.397398 0.026 Uiso 1 1 calc R . . .
C16 C 0.85083(19) 0.4387(2) 0.58332(14) 0.0200(8) Uani 1 1 d . . . .
H16 H 0.862542 0.482106 0.560772 0.024 Uiso 1 1 calc R . . .
C5 C 0.75808(19) 0.39285(18) 0.47737(13) 0.0160(7) Uani 1 1 d . . . .
C8A C 0.3935(2) 0.8467(2) 0.60361(14) 0.0229(8) Uani 1 1 d . . . .
H8A H 0.375367 0.833388 0.637335 0.027 Uiso 1 1 calc R . . .
C37 C 0.66204(19) 0.62045(19) 0.47455(13) 0.0198(8) Uani 1 1 d . . . .
H37D H 0.691315 0.670193 0.468135 0.030 Uiso 1 1 calc GR . . .
H37E H 0.653431 0.592302 0.441731 0.030 Uiso 1 1 calc GR . . .
H37F H 0.692344 0.586007 0.497997 0.030 Uiso 1 1 calc GR . . .
C28A C 0.56571(18) 1.24174(18) 0.44174(14) 0.0186(7) Uani 1 1 d . . . .
H28A H 0.549337 1.264640 0.473650 0.022 Uiso 1 1 calc R . . .
C35 C 0.58220(19) 0.64057(19) 0.49929(13) 0.0165(7) Uani 1 1 d . . . .
H35 H 0.550197 0.590197 0.500867 0.020 Uiso 1 1 calc R . . .
C22A C 0.73058(19) 0.88254(18) 0.43427(13) 0.0180(7) Uani 1 1 d . . . .
H22A H 0.738885 0.918581 0.464240 0.022 Uiso 1 1 calc R . . .
H22B H 0.679893 0.854277 0.439610 0.022 Uiso 1 1 calc R . . .
C22 C 0.4675(2) 0.3857(2) 0.64493(13) 0.0205(8) Uani 1 1 d . . . .
H22C H 0.472537 0.428074 0.671593 0.025 Uiso 1 1 calc R . . .
H22D H 0.414343 0.361948 0.648619 0.025 Uiso 1 1 calc R . . .
C17A C 0.72438(19) 0.93404(19) 0.38483(13) 0.0157(7) Uani 1 1 d . . . .
C18A C 0.79646(19) 0.98845(19) 0.37534(13) 0.0170(7) Uani 1 1 d . . . .
H18A H 0.842727 0.967670 0.394463 0.020 Uiso 1 1 calc R . . .
H18B H 0.809498 0.989662 0.338007 0.020 Uiso 1 1 calc R . . .
C13A C 0.3975(2) 0.8091(2) 0.33005(13) 0.0242(8) Uani 1 1 d . . . .
H13A H 0.413665 0.768382 0.306584 0.029 Uiso 1 1 calc R . . .
C25 C 0.41068(19) 0.30655(19) 0.54506(14) 0.0199(8) Uani 1 1 d . . . .
H25D H 0.411932 0.277171 0.512208 0.030 Uiso 1 1 calc GR . . .
H25E H 0.361113 0.336469 0.547728 0.030 Uiso 1 1 calc GR . . .
H25F H 0.414570 0.268461 0.573856 0.030 Uiso 1 1 calc GR . . .
C12A C 0.4446(2) 0.82871(19) 0.37208(13) 0.0178(7) Uani 1 1 d . . . .
H12A H 0.493082 0.801393 0.377264 0.021 Uiso 1 1 calc R . . .
C30 C 0.63407(19) 0.72520(19) 0.65276(14) 0.0195(8) Uani 1 1 d . . . .
H30 H 0.649289 0.743562 0.686098 0.023 Uiso 1 1 calc R . . .
C14 C 0.88445(19) 0.3589(2) 0.65750(13) 0.0231(8) Uani 1 1 d . . . .
H14 H 0.918775 0.347700 0.685635 0.028 Uiso 1 1 calc R . . .
C7 C 0.8636(2) 0.3543(2) 0.41918(14) 0.0229(8) Uani 1 1 d . . . .
H7 H 0.916753 0.338202 0.414133 0.027 Uiso 1 1 calc R . . .
C10 C 0.70894(19) 0.40247(18) 0.43403(14) 0.0188(7) Uani 1 1 d . . . .
H10 H 0.655851 0.419162 0.438571 0.023 Uiso 1 1 calc R . . .
C31A C 0.61378(19) 1.17760(19) 0.34742(13) 0.0180(7) Uani 1 1 d . . . .
C13 C 0.8182(2) 0.3117(2) 0.64943(13) 0.0218(8) Uani 1 1 d . . . .
H13 H 0.806841 0.268413 0.672144 0.026 Uiso 1 1 calc R . . .
C8 C 0.8146(2) 0.3644(2) 0.37712(14) 0.0232(8) Uani 1 1 d . . . .
H8 H 0.833787 0.355452 0.343084 0.028 Uiso 1 1 calc R . . .
C28 C 0.63567(18) 0.74231(18) 0.56145(14) 0.0185(7) Uani 1 1 d . . . .
H28 H 0.651592 0.772729 0.532157 0.022 Uiso 1 1 calc R . . .
C29 C 0.65432(19) 0.76976(19) 0.61043(14) 0.0205(8) Uani 1 1 d . . . .
H29 H 0.681123 0.819422 0.614629 0.025 Uiso 1 1 calc R . . .
C20A C 0.8072(2) 1.13869(19) 0.35965(13) 0.0194(7) Uani 1 1 d . . . .
H20A H 0.792527 1.127420 0.323697 0.029 Uiso 1 1 calc GR . . .
H20B H 0.864744 1.140842 0.362582 0.029 Uiso 1 1 calc GR . . .
H20C H 0.784763 1.190392 0.370199 0.029 Uiso 1 1 calc GR . . .
C6A C 0.4964(2) 0.89496(19) 0.54757(13) 0.0183(8) Uani 1 1 d . . . .
H6A H 0.548597 0.914628 0.543344 0.022 Uiso 1 1 calc R . . .
C16A C 0.35019(19) 0.9278(2) 0.39849(14) 0.0204(8) Uani 1 1 d . . . .
H16A H 0.333682 0.968715 0.421681 0.024 Uiso 1 1 calc R . . .
C9 C 0.7375(2) 0.3878(2) 0.38480(14) 0.0223(8) Uani 1 1 d . . . .
H9 H 0.703479 0.393822 0.355859 0.027 Uiso 1 1 calc R . . .
C14A C 0.3270(2) 0.8490(2) 0.32242(14) 0.0258(8) Uani 1 1 d . . . .
H14A H 0.294661 0.835899 0.293606 0.031 Uiso 1 1 calc R . . .
C17 C 0.47216(18) 0.42639(18) 0.59124(13) 0.0145(7) Uani 1 1 d . . . .
C19 C 0.42646(18) 0.56892(18) 0.59204(13) 0.0154(7) Uani 1 1 d . . . .
C37A C 0.54434(19) 1.1082(2) 0.52063(13) 0.0199(8) Uani 1 1 d . . . .
H37A H 0.554865 1.075412 0.551335 0.030 Uiso 1 1 calc GR . . .
H37B H 0.511483 1.077830 0.496368 0.030 Uiso 1 1 calc GR . . .
H37C H 0.516717 1.157400 0.530926 0.030 Uiso 1 1 calc GR . . .
C33 C 0.5333(2) 0.6534(2) 0.73927(14) 0.0298(9) Uani 1 1 d . . . .
H33D H 0.565167 0.699543 0.750082 0.045 Uiso 1 1 calc GR . . .
H33E H 0.522946 0.618904 0.769226 0.045 Uiso 1 1 calc GR . . .
H33F H 0.483177 0.672461 0.724929 0.045 Uiso 1 1 calc GR . . .
C15 C 0.9003(2) 0.4218(2) 0.62472(14) 0.0254(8) Uani 1 1 d . . . .
H15 H 0.945668 0.454064 0.630425 0.031 Uiso 1 1 calc R . . .
C9A C 0.3441(2) 0.83860(19) 0.56143(14) 0.0227(8) Uani 1 1 d . . . .
H9A H 0.291564 0.820222 0.566182 0.027 Uiso 1 1 calc R . . .
C20 C 0.3978(2) 0.6031(2) 0.64308(14) 0.0237(8) Uani 1 1 d . . . .
H20D H 0.412961 0.567015 0.671331 0.036 Uiso 1 1 calc GR . . .
H20E H 0.340237 0.608301 0.642221 0.036 Uiso 1 1 calc GR . . .
H20F H 0.421517 0.656023 0.648664 0.036 Uiso 1 1 calc GR . . .
C34 C 0.6573(2) 0.5780(2) 0.72082(14) 0.0268(8) Uani 1 1 d . . . .
H34D H 0.688448 0.551390 0.693881 0.040 Uiso 1 1 calc GR . . .
H34E H 0.647790 0.540443 0.749313 0.040 Uiso 1 1 calc GR . . .
H34F H 0.686284 0.624816 0.733810 0.040 Uiso 1 1 calc GR . . .
C21 C 0.40308(19) 0.6241(2) 0.54822(14) 0.0242(8) Uani 1 1 d . . . .
H21D H 0.425883 0.677406 0.553978 0.036 Uiso 1 1 calc GR . . .
H21E H 0.345514 0.628344 0.546822 0.036 Uiso 1 1 calc GR . . .
H21F H 0.422688 0.602251 0.515439 0.036 Uiso 1 1 calc GR . . .
C36 C 0.5392(2) 0.70066(19) 0.46437(13) 0.0201(8) Uani 1 1 d . . . .
H36D H 0.489412 0.716523 0.480677 0.030 Uiso 1 1 calc GR . . .
H36E H 0.528333 0.675649 0.430794 0.030 Uiso 1 1 calc GR . . .
H36F H 0.572297 0.748238 0.459324 0.030 Uiso 1 1 calc GR . . .
C1 C 0.53935(18) 0.48609(18) 0.59036(12) 0.0126(7) Uani 1 1 d . . . .
C32A C 0.6357(2) 1.1469(2) 0.29340(14) 0.0235(8) Uani 1 1 d . . . .
H32A H 0.672654 1.100520 0.297478 0.028 Uiso 1 1 calc R . . .
C23A C 0.7970(2) 0.8204(2) 0.43311(15) 0.0253(8) Uani 1 1 d . . . .
H23A H 0.785468 0.779829 0.406687 0.038 Uiso 1 1 calc GR . . .
H23B H 0.801055 0.794411 0.467036 0.038 Uiso 1 1 calc GR . . .
H23C H 0.846872 0.847096 0.424875 0.038 Uiso 1 1 calc GR . . .
C23 C 0.5278(2) 0.3205(2) 0.65704(15) 0.0317(9) Uani 1 1 d . . . .
H23D H 0.524739 0.278233 0.630727 0.048 Uiso 1 1 calc GR . . .
H23E H 0.516617 0.297478 0.691165 0.048 Uiso 1 1 calc GR . . .
H23F H 0.580833 0.343832 0.657030 0.048 Uiso 1 1 calc GR . . .
C40 C 0.5469(2) 0.5788(2) 0.31713(15) 0.0280(9) Uani 1 1 d . . . .
H40 H 0.538785 0.561007 0.353699 0.034 Uiso 1 1 calc R . . .
C24A C 0.7057(2) 0.8781(2) 0.33835(13) 0.0217(8) Uani 1 1 d . . . .
H24A H 0.750825 0.841184 0.333661 0.026 Uiso 1 1 calc R . . .
H24B H 0.659382 0.844952 0.347643 0.026 Uiso 1 1 calc R . . .
C15A C 0.3037(2) 0.9077(2) 0.35672(15) 0.0252(8) Uani 1 1 d . . . .
H15A H 0.255047 0.934750 0.351497 0.030 Uiso 1 1 calc R . . .
C34A C 0.6779(2) 1.2127(2) 0.26210(15) 0.0299(9) Uani 1 1 d . . . .
H34A H 0.641946 1.258018 0.256712 0.045 Uiso 1 1 calc GR . . .
H34B H 0.694139 1.190998 0.228505 0.045 Uiso 1 1 calc GR . . .
H34C H 0.724490 1.231087 0.281141 0.045 Uiso 1 1 calc GR . . .
C33A C 0.5631(2) 1.1178(2) 0.26426(15) 0.0298(9) Uani 1 1 d . . . .
H33A H 0.534065 1.079427 0.285769 0.045 Uiso 1 1 calc GR . . .
H33B H 0.579364 1.091666 0.232027 0.045 Uiso 1 1 calc GR . . .
H33C H 0.529062 1.163753 0.256246 0.045 Uiso 1 1 calc GR . . .
C18 C 0.40102(19) 0.48241(18) 0.58182(15) 0.0226(8) Uani 1 1 d . . . .
H18C H 0.382463 0.476882 0.545673 0.027 Uiso 1 1 calc R . . .
H18D H 0.357167 0.467650 0.605231 0.027 Uiso 1 1 calc R . . .
C25A C 0.6888(2) 0.9183(2) 0.28634(15) 0.0313(9) Uani 1 1 d . . . .
H25A H 0.678799 0.877057 0.260119 0.047 Uiso 1 1 calc GR . . .
H25B H 0.734429 0.950666 0.275968 0.047 Uiso 1 1 calc GR . . .
H25C H 0.642443 0.953042 0.289579 0.047 Uiso 1 1 calc GR . . .
C39 C 0.6751(6) 0.0133(7) 0.6847(6) 0.036(3) Uani 0.513(3) 1 d D P A 2
H39 H 0.672180 -0.006175 0.648103 0.043 Uiso 0.513(3) 1 calc R P A 2
Cl3 Cl 0.7413(2) 0.0930(2) 0.68708(12) 0.0538(9) Uani 0.513(3) 1 d D P A 2
C38 C 0.6600(6) 0.0438(7) 0.6759(6) 0.036(3) Uani 0.487(3) 1 d D P A 1
H38 H 0.665413 0.022876 0.639780 0.043 Uiso 0.487(3) 1 calc R P A 1

loop_
_atom_site_aniso_label
_atom_site_aniso_U_11
_atom_site_aniso_U_22
_atom_site_aniso_U_33
_atom_site_aniso_U_23
_atom_site_aniso_U_13
_atom_site_aniso_U_12
Cl1 0.0159(4) 0.0219(4) 0.0180(4) 0.0005(4) -0.0004(3) -0.0014(3)
Cl2 0.0172(4) 0.0186(4) 0.0219(4) 0.0014(4) -0.0008(3) -0.0010(3)
Cl9 0.0260(5) 0.0470(6) 0.0363(6) 0.0078(5) -0.0007(4) -0.0033(4)
Cl10 0.0360(6) 0.0349(5) 0.0441(6) -0.0031(5) 0.0054(5) -0.0077(4)
Cl11 0.0435(6) 0.0450(6) 0.0391(6) -0.0133(5) -0.0018(5) 0.0114(5)
Cl6 0.0243(13) 0.097(3) 0.045(2) -0.0329(18) -0.0053(13) 0.0146(17)
O1A 0.0194(14) 0.0358(15) 0.0261(15) 0.0107(12) -0.0064(11) -0.0075(11)
O1 0.0201(13) 0.0303(14) 0.0246(15) -0.0104(12) -0.0059(11) 0.0090(11)
N1A 0.0110(14) 0.0152(13) 0.0111(14) -0.0013(11) -0.0004(11) 0.0016(11)
Cl7 0.077(2) 0.080(2) 0.0338(14) -0.0104(13) -0.0078(13) 0.0487(16)
N1 0.0111(14) 0.0139(13) 0.0136(15) -0.0010(11) 0.0013(11) -0.0007(11)
Cl4 0.0189(13) 0.176(4) 0.072(2) -0.052(3) -0.0027(12) -0.0024(19)
Cl5 0.078(2) 0.0825(19) 0.0377(15) 0.0033(13) -0.0005(12) -0.0182(15)
C11 0.0115(17) 0.0157(16) 0.0165(18) -0.0028(13) 0.0024(13) 0.0044(13)
C26A 0.0091(16) 0.0134(15) 0.0194(18) 0.0004(14) -0.0015(14) 0.0005(12)
C12 0.0151(18) 0.0167(17) 0.0210(19) -0.0044(14) 0.0023(14) 0.0011(14)
Cl8 0.123(4) 0.103(3) 0.053(2) -0.009(2) 0.032(2) -0.062(3)
C5A 0.0146(18) 0.0124(15) 0.0197(18) -0.0022(14) 0.0018(14) 0.0015(13)
C35A 0.0147(18) 0.0180(17) 0.0145(18) -0.0029(14) 0.0022(13) 0.0014(14)
C26 0.0077(17) 0.0088(15) 0.023(2) -0.0018(13) -0.0011(14) 0.0008(12)
C6 0.019(2) 0.0158(17) 0.023(2) 0.0027(15) 0.0001(15) 0.0036(14)
C31 0.0092(17) 0.0155(16) 0.0193(19) -0.0012(14) -0.0020(13) 0.0024(13)
C30A 0.019(2) 0.0211(18) 0.024(2) 0.0051(16) -0.0038(15) 0.0024(14)
C4 0.0143(18) 0.0081(15) 0.0197(19) 0.0007(13) -0.0007(14) -0.0033(13)
C11A 0.0128(18) 0.0146(16) 0.0173(19) 0.0022(13) -0.0001(14) -0.0051(13)
C3A 0.0135(18) 0.0159(16) 0.0147(18) -0.0020(13) -0.0019(13) 0.0001(13)
C19A 0.0091(17) 0.0181(16) 0.0185(18) -0.0018(15) 0.0000(14) 0.0009(13)
C1A 0.0141(17) 0.0154(16) 0.0081(16) -0.0003(14) -0.0002(13) -0.0008(13)
C21A 0.0097(18) 0.0291(18) 0.0181(19) -0.0051(15) -0.0007(14) 0.0017(14)
C10A 0.0152(19) 0.0145(16) 0.025(2) -0.0032(14) 0.0000(15) -0.0021(14)
C2 0.0124(17) 0.0106(15) 0.0211(19) -0.0009(14) -0.0022(15) -0.0018(13)
C36A 0.0163(19) 0.0234(18) 0.022(2) -0.0045(15) -0.0009(14) 0.0035(14)
C2A 0.0143(18) 0.0130(16) 0.0220(19) -0.0008(15) -0.0018(15) -0.0012(13)
C27A 0.0107(17) 0.0136(15) 0.0202(19) -0.0034(14) 0.0006(14) -0.0040(13)
C7A 0.020(2) 0.0254(18) 0.022(2) 0.0009(15) -0.0029(15) 0.0017(15)
C4A 0.0117(18) 0.0097(15) 0.0213(19) -0.0026(14) -0.0001(13) 0.0056(12)
C27 0.0079(17) 0.0136(15) 0.024(2) -0.0023(14) -0.0024(14) 0.0045(12)
C3 0.0133(18) 0.0140(16) 0.0202(19) 0.0023(14) -0.0023(14) -0.0006(13)
C32 0.0242(19) 0.0189(17) 0.020(2) -0.0030(15) 0.0002(15) -0.0003(15)
C24 0.0180(19) 0.0183(16) 0.0141(18) 0.0010(14) -0.0002(14) -0.0003(14)
C29A 0.0147(19) 0.0150(17) 0.035(2) 0.0010(17) -0.0027(16) 0.0032(13)
C16 0.0148(18) 0.0210(18) 0.024(2) 0.0008(15) -0.0004(15) -0.0002(14)
C5 0.0167(19) 0.0096(16) 0.0217(19) 0.0017(14) 0.0019(14) -0.0017(13)
C8A 0.027(2) 0.0216(18) 0.020(2) 0.0027(15) 0.0051(15) 0.0024(15)
C37 0.021(2) 0.0173(17) 0.0212(19) 0.0002(15) 0.0036(15) 0.0001(14)
C28A 0.0150(18) 0.0160(16) 0.025(2) -0.0050(15) 0.0033(14) 0.0003(13)
C35 0.0159(19) 0.0131(16) 0.0204(19) 0.0028(14) 0.0016(14) -0.0010(13)
C22A 0.0183(18) 0.0172(16) 0.0185(19) -0.0006(15) -0.0026(15) -0.0018(13)
C22 0.024(2) 0.0217(18) 0.0152(19) -0.0018(14) 0.0025(15) -0.0060(15)
C17A 0.0150(17) 0.0149(16) 0.0171(18) -0.0013(14) -0.0002(14) 0.0023(13)
C18A 0.0157(18) 0.0194(17) 0.0160(18) -0.0008(14) 0.0019(14) -0.0001(14)
C13A 0.031(2) 0.0251(19) 0.017(2) -0.0011(15) -0.0003(15) -0.0026(16)
C25 0.0195(19) 0.0184(17) 0.022(2) 0.0006(15) -0.0009(15) -0.0040(14)
C12A 0.0172(18) 0.0186(17) 0.0178(18) 0.0002(14) 0.0005(14) 0.0001(14)
C30 0.0216(19) 0.0164(17) 0.0204(19) -0.0038(15) -0.0044(15) 0.0001(14)
C14 0.017(2) 0.035(2) 0.0170(19) -0.0035(16) -0.0032(15) 0.0105(16)
C7 0.0179(19) 0.0239(18) 0.027(2) 0.0020(16) 0.0078(16) 0.0086(15)
C10 0.0145(18) 0.0201(16) 0.022(2) 0.0011(15) 0.0018(15) 0.0002(14)
C31A 0.0146(18) 0.0179(17) 0.0216(19) -0.0012(15) -0.0029(14) -0.0028(14)
C13 0.029(2) 0.0204(18) 0.0160(19) -0.0001(15) 0.0040(15) 0.0075(15)
C8 0.029(2) 0.0215(18) 0.019(2) -0.0016(15) 0.0065(16) 0.0014(16)
C28 0.0152(18) 0.0136(16) 0.027(2) 0.0031(15) 0.0009(15) 0.0002(13)
C29 0.0175(19) 0.0136(17) 0.030(2) -0.0032(15) -0.0036(15) -0.0021(14)
C20A 0.0170(19) 0.0220(18) 0.0192(19) 0.0013(15) 0.0027(14) -0.0025(14)
C6A 0.0154(18) 0.0188(17) 0.021(2) -0.0001(14) -0.0002(14) 0.0004(14)
C16A 0.0167(19) 0.0190(17) 0.025(2) 0.0012(15) -0.0005(15) 0.0000(14)
C9 0.022(2) 0.0235(19) 0.021(2) 0.0014(15) -0.0019(15) -0.0022(15)
C14A 0.028(2) 0.030(2) 0.019(2) 0.0043(17) -0.0091(16) -0.0083(16)
C17 0.0110(17) 0.0133(15) 0.0192(18) -0.0022(14) 0.0014(14) -0.0005(13)
C19 0.0092(17) 0.0162(16) 0.0207(19) -0.0004(14) -0.0009(14) 0.0012(13)
C37A 0.0167(19) 0.0219(18) 0.021(2) -0.0023(15) 0.0053(15) 0.0033(14)
C33 0.034(2) 0.033(2) 0.022(2) -0.0084(17) 0.0052(16) -0.0024(18)
C15 0.017(2) 0.031(2) 0.028(2) -0.0055(17) -0.0012(16) -0.0008(16)
C9A 0.0186(19) 0.0221(18) 0.027(2) -0.0008(16) 0.0032(16) -0.0047(15)
C20 0.0152(19) 0.0281(19) 0.028(2) -0.0039(16) 0.0046(15) 0.0022(15)
C34 0.035(2) 0.0254(19) 0.020(2) -0.0023(16) -0.0099(16) 0.0003(16)
C21 0.0133(19) 0.0273(19) 0.032(2) 0.0049(16) -0.0019(15) 0.0031(15)
C36 0.021(2) 0.0192(17) 0.020(2) 0.0041(15) 0.0001(14) -0.0017(14)
C1 0.0160(18) 0.0140(15) 0.0079(16) -0.0015(13) -0.0006(13) 0.0014(13)
C32A 0.026(2) 0.0243(18) 0.020(2) 0.0022(16) -0.0012(16) 0.0066(15)
C23A 0.026(2) 0.0228(18) 0.027(2) 0.0025(17) -0.0027(17) 0.0067(15)
C23 0.040(2) 0.028(2) 0.027(2) 0.0111(18) -0.0081(18) -0.0044(17)
C40 0.028(2) 0.033(2) 0.023(2) -0.0011(17) 0.0017(17) 0.0004(16)
C24A 0.024(2) 0.0221(18) 0.019(2) -0.0057(15) 0.0004(15) 0.0006(15)
C15A 0.016(2) 0.030(2) 0.029(2) 0.0051(17) -0.0053(16) -0.0003(15)
C34A 0.033(2) 0.034(2) 0.024(2) 0.0096(17) 0.0024(17) 0.0085(17)
C33A 0.038(2) 0.031(2) 0.020(2) 0.0006(16) -0.0088(17) 0.0025(18)
C18 0.0128(18) 0.0178(17) 0.037(2) 0.0012(16) 0.0010(15) -0.0003(14)
C25A 0.041(2) 0.034(2) 0.020(2) -0.0075(18) -0.0019(17) -0.0029(18)
C39 0.020(4) 0.067(8) 0.021(5) -0.009(5) -0.005(3) -0.002(5)
Cl3 0.057(2) 0.067(2) 0.0370(17) -0.0157(14) 0.0120(14) -0.0188(16)
C38 0.020(4) 0.067(8) 0.021(5) -0.009(5) -0.005(3) -0.002(5)

loop_
_atom_type_symbol
_atom_type_description
_atom_type_scat_dispersion_real
_atom_type_scat_dispersion_imag
_atom_type_scat_source
C C 0.0033 0.0016 'International Tables Vol C Tables 4.2.6.8 and 6.1.1.4'
H H 0.0000 0.0000 'International Tables Vol C Tables 4.2.6.8 and 6.1.1.4'
Cl Cl 0.1484 0.1585 'International Tables Vol C Tables 4.2.6.8 and 6.1.1.4'
N N 0.0061 0.0033 'International Tables Vol C Tables 4.2.6.8 and 6.1.1.4'
O O 0.0106 0.0060 'International Tables Vol C Tables 4.2.6.8 and 6.1.1.4'

loop_
_geom_angle_atom_site_label_1
_geom_angle_atom_site_label_2
_geom_angle_atom_site_label_3
_geom_angle
C26A N1A C19A 122.5(2)
C1A N1A C26A 125.5(3)
C1A N1A C19A 112.0(2)
C26 N1 C19 121.9(2)
C1 N1 C26 125.7(3)
C1 N1 C19 112.3(3)
C12 C11 C4 120.3(3)
C12 C11 C16 118.8(3)
C16 C11 C4 120.9(3)
C27A C26A N1A 119.2(3)
C27A C26A C31A 122.5(3)
C31A C26A N1A 118.3(3)
C13 C12 C11 120.8(3)
C10A C5A C4A 120.2(3)
C10A C5A C6A 117.7(3)
C6A C5A C4A 122.1(3)
C36A C35A C37A 108.2(3)
C27A C35A C36A 112.3(3)
C27A C35A C37A 111.0(3)
C31 C26 N1 118.3(3)
C31 C26 C27 123.0(3)
C27 C26 N1 118.7(3)
C7 C6 C5 121.4(3)
C26 C31 C32 125.6(3)
C30 C31 C26 116.6(3)
C30 C31 C32 117.7(3)
C29A C30A C31A 121.7(3)
C3 C4 C11 120.6(3)
C3 C4 C5 121.2(3)
C5 C4 C11 118.3(3)
C12A C11A C4A 119.0(3)
C16A C11A C4A 121.9(3)
C16A C11A C12A 119.1(3)
C4A C3A C2A 125.5(3)
C21A C19A N1A 108.7(3)
C21A C19A C18A 113.2(3)
C18A C19A N1A 100.1(2)
C20A C19A N1A 112.0(3)
C20A C19A C21A 109.3(3)
C20A C19A C18A 113.2(3)
N1A C1A C2A 122.4(3)
N1A C1A C17A 113.9(3)
C17A C1A C2A 123.7(3)
C9A C10A C5A 121.2(3)
O1 C2 C3 128.8(3)
O1 C2 C1 116.2(3)
C3 C2 C1 115.0(3)
O1A C2A C3A 127.9(3)
O1A C2A C1A 116.2(3)
C3A C2A C1A 115.9(3)
C26A C27A C35A 125.8(3)
C28A C27A C26A 116.4(3)
C28A C27A C35A 117.8(3)
C6A C7A C8A 120.9(3)
C5A C4A C11A 118.3(3)
C3A C4A C5A 121.4(3)
C3A C4A C11A 120.3(3)
C26 C27 C35 124.6(3)
C28 C27 C26 116.6(3)
C28 C27 C35 118.6(3)
C4 C3 C2 124.8(3)
C31 C32 C33 112.7(3)
C31 C32 C34 110.0(3)
C33 C32 C34 108.6(3)
C25 C24 C17 112.8(3)
C28A C29A C30A 119.6(3)
C15 C16 C11 120.0(3)
C6 C5 C4 120.7(3)
C6 C5 C10 117.6(3)
C10 C5 C4 121.8(3)
C9A C8A C7A 119.3(3)
C29A C28A C27A 122.4(3)
C27 C35 C37 110.2(3)
C27 C35 C36 113.2(3)
C36 C35 C37 108.5(3)
C23A C22A C17A 114.2(3)
C23 C22 C17 117.6(3)
C1A C17A C22A 109.7(3)
C1A C17A C18A 101.4(2)
C1A C17A C24A 109.9(3)
C22A C17A C24A 108.7(3)
C18A C17A C22A 113.9(3)
C18A C17A C24A 113.1(3)
C19A C18A C17A 107.9(3)
C14A C13A C12A 119.8(3)
C13A C12A C11A 120.5(3)
C29 C30 C31 122.2(3)
C15 C14 C13 119.9(3)
C8 C7 C6 120.1(3)
C9 C10 C5 120.3(3)
C26A C31A C32A 125.5(3)
C30A C31A C26A 117.4(3)
C30A C31A C32A 117.1(3)
C12 C13 C14 119.8(3)
C9 C8 C7 119.6(3)
C29 C28 C27 121.6(3)
C30 C29 C28 119.7(3)
C7A C6A C5A 120.7(3)
C15A C16A C11A 120.1(3)
C8 C9 C10 121.0(3)
C15A C14A C13A 119.8(3)
C24 C17 C22 112.1(3)
C24 C17 C18 110.6(3)
C1 C17 C24 111.3(3)
C1 C17 C22 109.9(3)
C1 C17 C18 100.9(2)
C18 C17 C22 111.5(3)
C20 C19 N1 109.9(3)
C20 C19 C18 114.4(3)
C21 C19 N1 109.6(3)
C21 C19 C20 109.8(3)
C21 C19 C18 111.7(3)
C18 C19 N1 101.1(2)
C14 C15 C16 120.7(3)
C8A C9A C10A 120.2(3)
N1 C1 C2 122.5(3)
N1 C1 C17 114.1(3)
C17 C1 C2 123.3(3)
C31A C32A C34A 110.7(3)
C33A C32A C31A 111.1(3)
C33A C32A C34A 110.0(3)
Cl9 C40 Cl10 109.7(2)
Cl11 C40 Cl9 110.1(2)
Cl11 C40 Cl10 109.7(2)
C25A C24A C17A 117.1(3)
C16A C15A C14A 120.8(3)
C19 C18 C17 108.8(3)
Cl4 C39 Cl5 108.8(7)
Cl3 C39 Cl4 112.4(7)
Cl3 C39 Cl5 110.8(6)
Cl7 C38 Cl6 109.4(7)
Cl8 C38 Cl6 110.0(7)
Cl8 C38 Cl7 109.9(7)

loop_
_geom_bond_atom_site_label_1
_geom_bond_atom_site_label_2
_geom_bond_distance
Cl9 C40 1.765(4)
Cl10 C40 1.771(4)
Cl11 C40 1.754(4)
Cl6 C38 1.756(11)
O1A C2A 1.220(4)
O1 C2 1.213(4)
N1A C26A 1.472(4)
N1A C19A 1.553(4)
N1A C1A 1.285(4)
Cl7 C38 1.747(11)
N1 C26 1.474(4)
N1 C19 1.551(4)
N1 C1 1.285(4)
Cl4 C39 1.745(11)
Cl5 C39 1.768(9)
C11 C12 1.391(4)
C11 C4 1.495(4)
C11 C16 1.393(5)
C26A C27A 1.403(5)
C26A C31A 1.406(5)
C12 C13 1.386(5)
Cl8 C38 1.732(12)
C5A C10A 1.400(4)
C5A C4A 1.483(5)
C5A C6A 1.407(5)
C35A C36A 1.534(4)
C35A C27A 1.510(4)
C35A C37A 1.539(4)
C26 C31 1.399(4)
C26 C27 1.404(4)
C6 C5 1.398(4)
C6 C7 1.381(5)
C31 C32 1.522(4)
C31 C30 1.396(4)
C30A C29A 1.373(5)
C30A C31A 1.394(4)
C4 C3 1.358(4)
C4 C5 1.484(5)
C11A C4A 1.494(4)
C11A C12A 1.393(4)
C11A C16A 1.389(5)
C3A C2A 1.446(5)
C3A C4A 1.360(4)
C19A C21A 1.516(4)
C19A C18A 1.533(4)
C19A C20A 1.511(4)
C1A C2A 1.518(4)
C1A C17A 1.512(4)
C10A C9A 1.387(5)
C2 C3 1.454(5)
C2 C1 1.522(4)
C27A C28A 1.403(4)
C7A C8A 1.390(5)
C7A C6A 1.378(5)
C27 C35 1.515(4)
C27 C28 1.397(4)
C32 C33 1.533(5)
C32 C34 1.541(5)
C24 C25 1.524(4)
C24 C17 1.536(4)
C29A C28A 1.372(5)
C16 C15 1.389(5)
C5 C10 1.405(5)
C8A C9A 1.381(5)
C37 C35 1.535(5)
C35 C36 1.532(4)
C22A C17A 1.542(4)
C22A C23A 1.530(4)
C22 C17 1.546(5)
C22 C23 1.524(5)
C17A C18A 1.542(4)
C17A C24A 1.552(4)
C13A C12A 1.387(5)
C13A C14A 1.382(5)
C30 C29 1.366(5)
C14 C13 1.386(5)
C14 C15 1.374(5)
C7 C8 1.379(5)
C10 C9 1.383(5)
C31A C32A 1.533(5)
C8 C9 1.379(5)
C28 C29 1.383(5)
C16A C15A 1.378(5)
C14A C15A 1.378(5)
C17 C1 1.513(4)
C17 C18 1.545(4)
C19 C20 1.517(5)
C19 C21 1.511(5)
C19 C18 1.527(4)
C32A C34A 1.539(5)
C32A C33A 1.523(5)
C24A C25A 1.529(5)
C39 Cl3 1.740(12)
